data_4502424
loop_
_publ_author_name
'Jiang, Hai-Long'
'Liu, Bo'
'Xu, Qiang'

_publ_section_title
;
 Rational Assembly of d10Metal&#x2212;Organic Frameworks with Helical
 Nanochannels Based on Flexible V-Shaped Ligand
;
_journal_issue 2
_journal_name_full 'Crystal Growth &amp; Design'
_journal_page_first 806
_journal_paper_doi 10.1021/cg901181x
_journal_volume 10
_journal_year 2010
_chemical_formula_sum 'C30 H24 F6 N3 O5 Zn'
_chemical_formula_weight 685.89
_chemical_name_systematic
; 
 ? 
;
_space_group_IT_number 14
_symmetry_cell_setting monoclinic
_symmetry_space_group_name_Hall '-P 2ybc'
_symmetry_space_group_name_H-M 'P 1 21/c 1'
_atom_sites_solution_hydrogens geom
_atom_sites_solution_primary direct
_atom_sites_solution_secondary difmap
_audit_creation_method SHELXL-97
_cell_angle_alpha 90.00
_cell_angle_beta 105.26(3)
_cell_angle_gamma 90.00
_cell_formula_units_Z 4
_cell_length_a 13.080(3)
_cell_length_b 9.7100(19)
_cell_length_c 25.530(8)
_cell_measurement_temperature 293(2)
_cell_volume 3128.2(14)
_computing_structure_refinement 'SHELXL-97 (Sheldrick, 1997)'
_computing_structure_solution 'SHELXS-97 (Sheldrick, 1990)'
_diffrn_ambient_temperature 293(2)
_diffrn_measured_fraction_theta_full 0.992
_diffrn_measured_fraction_theta_max 0.992
_diffrn_radiation_monochromator graphite
_diffrn_radiation_source 'fine-focus sealed tube'
_diffrn_radiation_type MoK\a
_diffrn_radiation_wavelength 0.71073
_diffrn_reflns_av_R_equivalents 0.0391
_diffrn_reflns_av_sigmaI/netI 0.0342
_diffrn_reflns_limit_h_max 16
_diffrn_reflns_limit_h_min -16
_diffrn_reflns_limit_k_max 12
_diffrn_reflns_limit_k_min -12
_diffrn_reflns_limit_l_max 33
_diffrn_reflns_limit_l_min -33
_diffrn_reflns_number 29253
_diffrn_reflns_theta_full 27.46
_diffrn_reflns_theta_max 27.46
_diffrn_reflns_theta_min 3.22
_exptl_absorpt_coefficient_mu 0.863
_exptl_absorpt_correction_T_max 1.0000
_exptl_absorpt_correction_T_min 0.7347
_exptl_absorpt_correction_type empirical
_exptl_crystal_colour colorless
_exptl_crystal_density_diffrn 1.456
_exptl_crystal_density_method 'not measured'
_exptl_crystal_description block
_exptl_crystal_F_000 1396
_exptl_crystal_size_max 0.08
_exptl_crystal_size_mid 0.06
_exptl_crystal_size_min 0.05
_refine_diff_density_max 0.820
_refine_diff_density_min -0.436
_refine_diff_density_rms 0.072
_refine_ls_extinction_method none
_refine_ls_goodness_of_fit_ref 1.020
_refine_ls_hydrogen_treatment constr
_refine_ls_matrix_type full
_refine_ls_number_parameters 406
_refine_ls_number_reflns 7105
_refine_ls_number_restraints 32
_refine_ls_restrained_S_all 1.050
_refine_ls_R_factor_all 0.0610
_refine_ls_R_factor_gt 0.0462
_refine_ls_shift/su_max 0.008
_refine_ls_shift/su_mean 0.000
_refine_ls_structure_factor_coef Fsqd
_refine_ls_weighting_details 'calc w=1/[\s^2^(Fo^2^)+(0.0971P)^2^+1.2742P] where P=(Fo^2^+2Fc^2^)/3'
_refine_ls_weighting_scheme calc
_refine_ls_wR_factor_gt 0.1371
_refine_ls_wR_factor_ref 0.1516
_reflns_number_gt 5602
_reflns_number_total 7105
_reflns_threshold_expression >2sigma(I)
_cod_data_source_file cg901181x_si_004.cif
_cod_data_source_block 1
_cod_original_sg_symbol_H-M P2(1)/c
_cod_database_code 4502424

loop_
_symmetry_equiv_pos_as_xyz
'x, y, z'
'-x, y+1/2, -z+1/2'
'-x, -y, -z'
'x, -y-1/2, z-1/2'

loop_
_atom_site_label
_atom_site_type_symbol
_atom_site_fract_x
_atom_site_fract_y
_atom_site_fract_z
_atom_site_U_iso_or_equiv
_atom_site_adp_type
_atom_site_occupancy
_atom_site_symmetry_multiplicity
_atom_site_calc_flag
_atom_site_refinement_flags
Zn1 Zn 0.55224(2) -0.13658(3) -0.498908(11) 0.03260(12) Uani 1 1 d .
F1 F 0.0109(2) -0.4207(3) -0.39595(8) 0.0866(8) Uani 1 1 d .
F2 F -0.01563(18) -0.5033(3) -0.32287(9) 0.0818(7) Uani 1 1 d .
F3 F 0.1249(2) -0.5571(2) -0.34600(9) 0.0721(6) Uani 1 1 d .
F4 F -0.0099(2) -0.2767(3) -0.26472(10) 0.0887(8) Uani 1 1 d .
F5 F 0.0757(2) -0.1065(3) -0.28461(10) 0.0786(7) Uani 1 1 d .
F6 F -0.04503(18) -0.2027(3) -0.34687(10) 0.0890(8) Uani 1 1 d .
O1 O 0.43571(18) -0.1907(2) -0.46399(9) 0.0526(5) Uani 1 1 d .
O2 O 0.35870(19) 0.0150(2) -0.46534(9) 0.0536(5) Uani 1 1 d .
O3 O 0.3749(2) -0.5481(2) -0.07413(9) 0.0594(6) Uani 1 1 d .
O4 O 0.4496(2) -0.3411(2) -0.07399(8) 0.0553(6) Uani 1 1 d .
N1 N 0.9876(4) -0.8843(4) -0.4350(2) 0.1159(19) Uani 1 1 d .
H1A H 1.0292 -0.9544 -0.4282 0.139 Uiso 1 1 calc R
N2 N 0.64045(19) -0.3127(2) -0.48987(9) 0.0391(5) Uani 1 1 d .
C1 C 0.3716(2) -0.1094(3) -0.45178(11) 0.0399(6) Uani 1 1 d .
C2 C 0.3054(2) -0.1641(3) -0.41663(11) 0.0373(6) Uani 1 1 d .
C3 C 0.3331(2) -0.2850(3) -0.38763(12) 0.0454(7) Uani 1 1 d .
H3A H 0.3924 -0.3340 -0.3907 0.054 Uiso 1 1 calc R
C4 C 0.2735(2) -0.3336(3) -0.35414(12) 0.0441(6) Uani 1 1 d .
H4A H 0.2942 -0.4135 -0.3341 0.053 Uiso 1 1 calc R
C5 C 0.2161(2) -0.0943(3) -0.41203(12) 0.0448(6) Uani 1 1 d .
H5A H 0.1973 -0.0121 -0.4308 0.054 Uiso 1 1 calc R
C6 C 0.1539(2) -0.1447(3) -0.37994(12) 0.0445(7) Uani 1 1 d .
H6A H 0.0926 -0.0981 -0.3785 0.053 Uiso 1 1 calc R
C7 C 0.1827(2) -0.2639(3) -0.35017(10) 0.0381(6) Uani 1 1 d .
C8 C 0.1185(2) -0.3276(3) -0.31358(11) 0.0431(6) Uani 1 1 d .
C9 C 0.0594(3) -0.4530(4) -0.34412(13) 0.0586(9) Uani 1 1 d .
C10 C 0.0343(3) -0.2264(5) -0.30238(15) 0.0649(10) Uani 1 1 d .
C11 C 0.1917(2) -0.3647(3) -0.25747(11) 0.0390(6) Uani 1 1 d .
C12 C 0.2690(3) -0.2710(3) -0.23273(11) 0.0467(7) Uani 1 1 d .
H12A H 0.2786 -0.1918 -0.2514 0.056 Uiso 1 1 calc R
C13 C 0.3323(3) -0.2931(3) -0.18089(12) 0.0484(7) Uani 1 1 d .
H13A H 0.3829 -0.2279 -0.1647 0.058 Uiso 1 1 calc R
C14 C 0.1800(3) -0.4841(3) -0.22915(12) 0.0488(7) Uani 1 1 d .
H14A H 0.1286 -0.5485 -0.2451 0.059 Uiso 1 1 calc R
C15 C 0.2445(3) -0.5071(3) -0.17759(12) 0.0484(7) Uani 1 1 d .
H15A H 0.2366 -0.5878 -0.1594 0.058 Uiso 1 1 calc R
C16 C 0.3207(2) -0.4122(3) -0.15256(10) 0.0402(6) Uani 1 1 d .
C17 C 0.3872(2) -0.4358(3) -0.09576(11) 0.0435(6) Uani 1 1 d .
C21 C 0.9849(4) -0.8018(5) -0.4754(2) 0.0805(12) Uani 1 1 d .
H21A H 1.0313 -0.8192 -0.4966 0.097 Uiso 1 1 calc R
C22 C 0.9176(3) -0.6898(4) -0.48887(16) 0.0665(10) Uani 1 1 d .
H22A H 0.9202 -0.6340 -0.5181 0.080 Uiso 1 1 calc R
C23 C 0.9226(6) -0.8537(6) -0.4051(4) 0.162(4) Uani 1 1 d .
H23A H 0.9250 -0.9081 -0.3749 0.195 Uiso 1 1 calc R
C24 C 0.8512(5) -0.7462(5) -0.4158(3) 0.125(3) Uani 1 1 d .
H24A H 0.8061 -0.7317 -0.3937 0.150 Uiso 1 1 calc R
C25 C 0.8469(3) -0.6613(3) -0.45890(15) 0.0501(7) Uani 1 1 d .
C26 C 0.7742(2) -0.5418(3) -0.47039(12) 0.0432(6) Uani 1 1 d .
C27 C 0.6899(4) -0.5295(4) -0.4488(2) 0.0888(16) Uani 1 1 d .
H27A H 0.6762 -0.5989 -0.4265 0.107 Uiso 1 1 calc R
C28 C 0.6243(4) -0.4152(4) -0.4595(2) 0.0840(15) Uani 1 1 d .
H28A H 0.5667 -0.4109 -0.4447 0.101 Uiso 1 1 calc R
C29 C 0.7874(4) -0.4367(4) -0.5033(2) 0.0834(14) Uani 1 1 d .
H29A H 0.8431 -0.4396 -0.5197 0.100 Uiso 1 1 calc R
C30 C 0.7193(4) -0.3265(4) -0.5125(2) 0.0829(15) Uani 1 1 d .
H30A H 0.7295 -0.2577 -0.5360 0.099 Uiso 1 1 calc R
O5 O 0.4888(11) -0.0255(12) -0.2119(7) 0.369(7) Uani 1 1 d U
C33 C 0.4512(12) 0.0262(14) -0.2666(7) 0.221(4) Uani 1 1 d U
H33A H 0.4728 -0.0027 -0.2968 0.265 Uiso 1 1 calc R
N3 N 0.3853(12) 0.1157(10) -0.2658(7) 0.226(4) Uani 1 1 d U
C31 C 0.3459(16) 0.1399(14) -0.2198(8) 0.321(7) Uani 1 1 d U
H31A H 0.3821 0.0812 -0.1906 0.481 Uiso 1 1 calc R
H31B H 0.2713 0.1205 -0.2290 0.481 Uiso 1 1 calc R
H31C H 0.3576 0.2345 -0.2089 0.481 Uiso 1 1 calc R
C32 C 0.3519(15) 0.1917(15) -0.3181(8) 0.309(7) Uani 1 1 d U
H32A H 0.3941 0.1623 -0.3417 0.463 Uiso 1 1 calc R
H32B H 0.3615 0.2887 -0.3114 0.463 Uiso 1 1 calc R
H32C H 0.2785 0.1731 -0.3350 0.463 Uiso 1 1 calc R

loop_
_atom_site_aniso_label
_atom_site_aniso_U_11
_atom_site_aniso_U_22
_atom_site_aniso_U_33
_atom_site_aniso_U_23
_atom_site_aniso_U_13
_atom_site_aniso_U_12
Zn1 0.03725(19) 0.03021(18) 0.03233(18) 0.00190(10) 0.01270(13) 0.00686(11)
F1 0.0800(16) 0.124(2) 0.0433(10) 0.0162(12) -0.0064(10) -0.0367(15)
F2 0.0587(14) 0.1201(19) 0.0646(12) 0.0192(13) 0.0127(10) -0.0349(13)
F3 0.0871(17) 0.0656(13) 0.0622(12) -0.0083(10) 0.0171(11) -0.0189(12)
F4 0.0757(16) 0.124(2) 0.0880(16) 0.0352(15) 0.0588(14) 0.0299(14)
F5 0.0929(18) 0.0787(15) 0.0780(15) 0.0082(12) 0.0468(13) 0.0337(14)
F6 0.0460(12) 0.139(2) 0.0861(16) 0.0445(16) 0.0240(11) 0.0319(13)
O1 0.0558(13) 0.0513(12) 0.0616(13) 0.0060(10) 0.0351(11) 0.0024(10)
O2 0.0595(14) 0.0463(11) 0.0630(13) 0.0143(10) 0.0305(11) 0.0027(10)
O3 0.0675(15) 0.0613(14) 0.0427(11) 0.0152(10) 0.0028(10) -0.0037(11)
O4 0.0600(15) 0.0641(14) 0.0361(10) 0.0039(9) 0.0025(10) -0.0061(11)
N1 0.109(4) 0.084(3) 0.174(5) 0.058(3) 0.072(4) 0.062(3)
N2 0.0429(13) 0.0341(11) 0.0420(12) 0.0025(9) 0.0141(10) 0.0087(9)
C1 0.0396(15) 0.0451(14) 0.0365(13) 0.0029(11) 0.0126(11) -0.0025(11)
C2 0.0373(14) 0.0420(13) 0.0343(12) 0.0042(11) 0.0127(11) 0.0002(11)
C3 0.0447(16) 0.0501(16) 0.0478(15) 0.0106(13) 0.0234(13) 0.0122(12)
C4 0.0441(16) 0.0464(14) 0.0455(14) 0.0160(12) 0.0185(12) 0.0128(12)
C5 0.0482(17) 0.0434(14) 0.0453(14) 0.0127(12) 0.0167(12) 0.0097(12)
C6 0.0400(15) 0.0516(16) 0.0458(15) 0.0105(12) 0.0181(12) 0.0122(12)
C7 0.0380(14) 0.0461(14) 0.0317(12) 0.0080(11) 0.0119(10) 0.0037(11)
C8 0.0374(15) 0.0580(16) 0.0365(13) 0.0119(12) 0.0145(11) 0.0047(12)
C9 0.053(2) 0.080(2) 0.0402(15) 0.0094(15) 0.0071(14) -0.0176(17)
C10 0.052(2) 0.093(3) 0.0587(19) 0.025(2) 0.0308(17) 0.0212(19)
C11 0.0392(15) 0.0472(15) 0.0332(12) 0.0049(11) 0.0139(11) -0.0005(11)
C12 0.0572(19) 0.0445(15) 0.0382(13) 0.0090(12) 0.0121(13) -0.0044(13)
C13 0.0550(19) 0.0475(16) 0.0405(14) -0.0002(13) 0.0091(13) -0.0120(13)
C14 0.0493(18) 0.0546(17) 0.0410(14) 0.0084(13) 0.0090(12) -0.0143(14)
C15 0.0568(19) 0.0495(16) 0.0394(14) 0.0122(13) 0.0138(13) -0.0073(14)
C16 0.0426(15) 0.0475(14) 0.0318(12) 0.0049(11) 0.0120(11) -0.0003(12)
C17 0.0450(16) 0.0515(16) 0.0348(13) 0.0018(12) 0.0118(12) 0.0032(13)
C21 0.073(3) 0.074(3) 0.098(3) -0.001(2) 0.030(2) 0.034(2)
C22 0.074(3) 0.064(2) 0.066(2) 0.0059(18) 0.0256(19) 0.0272(19)
C23 0.164(7) 0.119(5) 0.251(9) 0.126(6) 0.139(7) 0.096(5)
C24 0.125(4) 0.097(3) 0.193(6) 0.091(4) 0.114(5) 0.070(3)
C25 0.0431(17) 0.0391(14) 0.067(2) 0.0017(14) 0.0120(14) 0.0081(12)
C26 0.0415(15) 0.0351(13) 0.0522(15) -0.0003(12) 0.0109(12) 0.0038(11)
C27 0.104(4) 0.059(2) 0.130(4) 0.045(2) 0.078(3) 0.036(2)
C28 0.091(3) 0.065(2) 0.123(4) 0.042(2) 0.075(3) 0.037(2)
C29 0.084(3) 0.072(2) 0.119(4) 0.043(2) 0.069(3) 0.042(2)
C30 0.098(3) 0.064(2) 0.111(3) 0.049(2) 0.071(3) 0.046(2)
O5 0.323(11) 0.242(9) 0.449(14) 0.112(10) -0.065(11) -0.132(8)
C33 0.229(11) 0.150(8) 0.294(11) -0.030(7) 0.090(9) -0.061(6)
N3 0.263(10) 0.113(6) 0.293(10) -0.065(6) 0.056(8) -0.040(6)
C31 0.361(16) 0.236(12) 0.377(14) -0.166(11) 0.116(13) -0.015(11)
C32 0.326(15) 0.191(11) 0.339(13) -0.041(10) -0.036(13) -0.024(11)

loop_
_atom_type_symbol
_atom_type_description
_atom_type_scat_dispersion_real
_atom_type_scat_dispersion_imag
_atom_type_scat_source
C C 0.0033 0.0016 'International Tables Vol C Tables 4.2.6.8 and 6.1.1.4'
H H 0.0000 0.0000 'International Tables Vol C Tables 4.2.6.8 and 6.1.1.4'
F F 0.0171 0.0103 'International Tables Vol C Tables 4.2.6.8 and 6.1.1.4'
N N 0.0061 0.0033 'International Tables Vol C Tables 4.2.6.8 and 6.1.1.4'
O O 0.0106 0.0060 'International Tables Vol C Tables 4.2.6.8 and 6.1.1.4'
Zn Zn 0.2839 1.4301 'International Tables Vol C Tables 4.2.6.8 and 6.1.1.4'

loop_
_geom_angle_atom_site_label_1
_geom_angle_atom_site_label_2
_geom_angle_atom_site_label_3
_geom_angle
_geom_angle_site_symmetry_1
_geom_angle_site_symmetry_3
O1 Zn1 O2 158.90(9) . 3_654
O1 Zn1 N2 101.59(9) . .
O2 Zn1 N2 99.39(9) 3_654 .
O1 Zn1 O4 90.04(10) . 4
O2 Zn1 O4 87.32(10) 3_654 4
N2 Zn1 O4 103.25(9) . 4
O1 Zn1 O3 86.09(11) . 2_654
O2 Zn1 O3 88.92(11) 3_654 2_654
N2 Zn1 O3 97.75(10) . 2_654
O4 Zn1 O3 159.00(9) 4 2_654
O1 Zn1 Zn1 81.07(6) . 3_654
O2 Zn1 Zn1 77.83(6) 3_654 3_654
N2 Zn1 Zn1 172.37(7) . 3_654
O4 Zn1 Zn1 83.81(7) 4 3_654
O3 Zn1 Zn1 75.20(7) 2_654 3_654
C1 O1 Zn1 125.3(2) . .
C1 O2 Zn1 129.0(2) . 3_654
C17 O3 Zn1 133.2(2) . 2_644
C17 O4 Zn1 121.77(19) . 4_556
C21 N1 C23 115.7(4) . .
C28 N2 C30 116.7(3) . .
C28 N2 Zn1 121.9(2) . .
C30 N2 Zn1 121.4(2) . .
O1 C1 O2 126.1(3) . .
O1 C1 C2 117.2(3) . .
O2 C1 C2 116.7(3) . .
C3 C2 C5 118.6(3) . .
C3 C2 C1 120.6(3) . .
C5 C2 C1 120.8(2) . .
C2 C3 C4 120.6(3) . .
C3 C4 C7 120.7(3) . .
C2 C5 C6 121.2(3) . .
C7 C6 C5 120.2(3) . .
C6 C7 C4 118.7(2) . .
C6 C7 C8 123.8(3) . .
C4 C7 C8 117.4(2) . .
C11 C8 C9 113.1(2) . .
C11 C8 C7 110.7(2) . .
C9 C8 C7 107.0(2) . .
C11 C8 C10 105.8(2) . .
C9 C8 C10 107.9(3) . .
C7 C8 C10 112.5(3) . .
F3 C9 F2 106.6(3) . .
F3 C9 F1 106.4(3) . .
F2 C9 F1 106.2(3) . .
F3 C9 C8 112.1(3) . .
F2 C9 C8 114.2(3) . .
F1 C9 C8 111.0(3) . .
F5 C10 F4 107.0(3) . .
F5 C10 F6 107.3(3) . .
F4 C10 F6 106.7(3) . .
F5 C10 C8 112.1(3) . .
F4 C10 C8 111.2(3) . .
F6 C10 C8 112.3(3) . .
C12 C11 C14 118.4(3) . .
C12 C11 C8 118.1(2) . .
C14 C11 C8 123.4(3) . .
C13 C12 C11 121.1(3) . .
C12 C13 C16 120.5(3) . .
C15 C14 C11 120.4(3) . .
C14 C15 C16 121.1(3) . .
C15 C16 C13 118.5(3) . .
C15 C16 C17 120.6(3) . .
C13 C16 C17 121.0(3) . .
O3 C17 O4 125.9(3) . .
O3 C17 C16 116.8(3) . .
O4 C17 C16 117.3(3) . .
N1 C21 C22 124.4(4) . .
C25 C22 C21 119.8(4) . .
N1 C23 C24 124.2(5) . .
C25 C24 C23 120.0(5) . .
C24 C25 C22 115.8(3) . .
C24 C25 C26 121.5(3) . .
C22 C25 C26 122.6(3) . .
C29 C26 C27 115.6(3) . .
C29 C26 C25 122.0(3) . .
C27 C26 C25 122.4(3) . .
C26 C27 C28 121.0(3) . .
N2 C28 C27 122.5(3) . .
C26 C29 C30 120.5(3) . .
N2 C30 C29 123.6(3) . .
O5 C33 N3 106.9(18) . .
C33 N3 C32 112.2(18) . .
C33 N3 C31 122.7(19) . .
C32 N3 C31 125.1(16) . .

loop_
_geom_bond_atom_site_label_1
_geom_bond_atom_site_label_2
_geom_bond_distance
_geom_bond_site_symmetry_2
Zn1 O1 2.027(2) .
Zn1 O2 2.035(2) 3_654
Zn1 N2 2.042(2) .
Zn1 O4 2.042(2) 4
Zn1 O3 2.046(2) 2_654
Zn1 Zn1 2.9774(7) 3_654
F1 C9 1.345(4) .
F2 C9 1.332(4) .
F3 C9 1.334(5) .
F4 C10 1.338(4) .
F5 C10 1.313(5) .
F6 C10 1.341(4) .
O1 C1 1.249(4) .
O2 C1 1.256(3) .
O2 Zn1 2.035(2) 3_654
O3 C17 1.252(4) .
O3 Zn1 2.046(2) 2_644
O4 C17 1.258(4) .
O4 Zn1 2.042(2) 4_556
N1 C21 1.298(6) .
N1 C23 1.316(8) .
N2 C28 1.311(4) .
N2 C30 1.314(4) .
C1 C2 1.499(4) .
C2 C3 1.384(4) .
C2 C5 1.383(4) .
C3 C4 1.383(4) .
C4 C7 1.394(4) .
C5 C6 1.387(4) .
C6 C7 1.381(4) .
C7 C8 1.540(4) .
C8 C11 1.541(4) .
C8 C9 1.540(5) .
C8 C10 1.558(5) .
C11 C12 1.384(4) .
C11 C14 1.395(4) .
C12 C13 1.380(4) .
C13 C16 1.393(4) .
C14 C15 1.382(4) .
C15 C16 1.384(4) .
C16 C17 1.499(4) .
C21 C22 1.385(5) .
C22 C25 1.375(5) .
C23 C24 1.379(6) .
C24 C25 1.363(6) .
C25 C26 1.479(4) .
C26 C29 1.361(5) .
C26 C27 1.361(5) .
C27 C28 1.386(5) .
C29 C30 1.374(5) .
O5 C33 1.444(17) .
C33 N3 1.228(17) .
N3 C32 1.487(18) .
N3 C31 1.42(2) .
